data_4027812
loop_
_publ_author_name
'Klepp, K.O.'
'Sturmayr, D.'

_publ_section_title
;
 Complex chalcogenides of the Va metals: preparation and crystal structure
 of Tl2 Ag Ta S4
;
_journal_name_full 'European Journal of Solid State Inorganic Chemistry'
_journal_page_first 1133
_journal_page_last 1142
_journal_volume 34
_journal_year 1997
_chemical_formula_sum 'Ag S4 Ta Tl2'
_chemical_name_systematic 'Tl2 (Ag Ta S4)'
_space_group_IT_number 14
_symmetry_space_group_name_Hall '-P 2yn'
_symmetry_space_group_name_H-M 'P 1 21/n 1'
_cell_angle_alpha 90
_cell_angle_beta 90.6
_cell_angle_gamma 90
_cell_formula_units_Z 4
_cell_length_a 7.932
_cell_length_b 10.395
_cell_length_c 10.025
_cell_volume 826.547
_citation_journal_id_ASTM EJSCE5
_cod_data_source_file silver1-2_519.cif
_cod_data_source_block Ag1S4Ta1Tl2
_cod_original_cell_volume 826.5474
_cod_original_sg_symbol_Hall '-P 2ybc (x-z,y,z)'
_cod_original_formula_sum 'Ag1 S4 Ta1 Tl2'
_cod_database_code 4027812

loop_
_symmetry_equiv_pos_as_xyz
x,y,z
-x+1/2,y+1/2,-z+1/2
-x,-y,-z
x-1/2,-y-1/2,z-1/2

loop_
_atom_site_label
_atom_site_type_symbol
_atom_site_fract_x
_atom_site_fract_y
_atom_site_fract_z
_atom_site_occupancy
_atom_site_U_iso_or_equiv
Tl2 Tl+1 0.617 0.9983 0.2733 1 0.0
S2 S-2 0.2498 0.0782 0.4396 1 0.0
S3 S-2 0.0599 0.1914 0.7852 1 0.0
S4 S-2 0.0252 0.2399 0.1482 1 0.0
Ta1 Ta+5 0.8777 0.22689 0.95582 1 0.0
S1 S-2 0.6812 0.0697 0.9665 1 0.0
Tl1 Tl+1 0.8897 0.2286 0.4941 1 0.0
Ag1 Ag+1 0.8807 0.9869 0.7867 1 0.0
